data_4116035
loop_
_publ_author_name
'David R. Spring'
'Shyam Krishnan'
'Stuart L. Schreiber'

_publ_section_title
;
 Towards Diversity-Oriented, Stereoselective Syntheses of Biaryl- or
 Bis(aryl)metal-Containing Medium Rings
;
_journal_name_full 'Journal of the American Chemical Society'
_journal_page_first 5656
_journal_page_last 5657
_journal_paper_doi 10.1021/ja0010507
_journal_volume 122
_journal_year 2000
_chemical_formula_sum 'C22 H23 N O S'
_chemical_formula_weight 349.47
_chemical_name_systematic
;
  ?
;
_space_group_IT_number 4
_symmetry_cell_setting monoclinic
_symmetry_space_group_name_Hall 'P 2yb'
_symmetry_space_group_name_H-M 'P 1 21 1'
_atom_sites_solution_hydrogens geom
_atom_sites_solution_primary direct
_atom_sites_solution_secondary difmap
_audit_creation_method SHELXL-97
_cell_angle_alpha 90.00
_cell_angle_beta 99.201(2)
_cell_angle_gamma 90.00
_cell_formula_units_Z 6
_cell_length_a 10.555(2)
_cell_length_b 10.119(2)
_cell_length_c 26.478(4)
_cell_measurement_reflns_used 135
_cell_measurement_temperature 213(2)
_cell_measurement_theta_max 18.34
_cell_measurement_theta_min 2.67
_cell_volume 2791.6(9)
_computing_cell_refinement 'SMART (SIEMENS, V4.033, 1994)'
_computing_data_collection 'ASTRO (SIEMENS, V4.033, 1994)'
_computing_data_reduction 'SAINT (SIEMENS, V4.035, 1994)'
_computing_molecular_graphics 'SHELXTL (SIEMENS, 1994, ver 5.04)'
_computing_publication_material 'CIFTAB (Sheldrick, 1993)'
_computing_structure_refinement 'SHELXL-97 (Sheldrick, 1997)'
_computing_structure_solution 'SHELXS-97 (Sheldrick, 1990)'
_diffrn_ambient_temperature 213(2)
_diffrn_measured_fraction_theta_full 0.901
_diffrn_measured_fraction_theta_max 0.901
_diffrn_measurement_method '\w, 0.3 deg'
_diffrn_radiation_monochromator graphite
_diffrn_radiation_source 'fine-focus sealed tube'
_diffrn_radiation_type MoK\a
_diffrn_radiation_wavelength 0.71073
_diffrn_reflns_av_R_equivalents 0.0614
_diffrn_reflns_av_sigmaI/netI 0.0545
_diffrn_reflns_limit_h_max 13
_diffrn_reflns_limit_h_min -13
_diffrn_reflns_limit_k_max 13
_diffrn_reflns_limit_k_min -4
_diffrn_reflns_limit_l_max 34
_diffrn_reflns_limit_l_min -33
_diffrn_reflns_number 17427
_diffrn_reflns_theta_full 27.78
_diffrn_reflns_theta_max 27.78
_diffrn_reflns_theta_min 0.78
_diffrn_standards_decay_% <1
_diffrn_standards_interval_count 0
_diffrn_standards_number 0
_exptl_absorpt_coefficient_mu 0.183
_exptl_absorpt_correction_type none
_exptl_crystal_colour Colorless
_exptl_crystal_density_diffrn 1.247
_exptl_crystal_description Plate
_exptl_crystal_F_000 1116
_exptl_crystal_size_max 0.15
_exptl_crystal_size_mid 0.15
_exptl_crystal_size_min 0.05
_refine_diff_density_max 0.979
_refine_diff_density_min -0.446
_refine_diff_density_rms 0.100
_refine_ls_abs_structure_details 'Flack H D (1983), Acta Cryst. A39, 876-881'
_refine_ls_abs_structure_Flack 0.02(17)
_refine_ls_extinction_method none
_refine_ls_goodness_of_fit_ref 1.073
_refine_ls_hydrogen_treatment mixed
_refine_ls_matrix_type full
_refine_ls_number_parameters 676
_refine_ls_number_reflns 7684
_refine_ls_number_restraints 1
_refine_ls_restrained_S_all 1.073
_refine_ls_R_factor_all 0.0991
_refine_ls_R_factor_gt 0.0918
_refine_ls_shift/su_max 0.006
_refine_ls_shift/su_mean 0.001
_refine_ls_structure_factor_coef Fsqd
_refine_ls_weighting_details 'calc w=1/[\s^2^(Fo^2^)+(0.0890P)^2^+13.0778P] where P=(Fo^2^+2Fc^2^)/3'
_refine_ls_weighting_scheme calc
_refine_ls_wR_factor_gt 0.2415
_refine_ls_wR_factor_ref 0.2466
_reflns_number_gt 6919
_reflns_number_total 7684
_reflns_threshold_expression >2sigma(I)
_cod_data_source_file ja0010507_13.cif
_cod_data_source_block sls36t
_cod_original_cell_volume 2791.7(8)
_cod_database_code 4116035

loop_
_symmetry_equiv_pos_as_xyz
'x, y, z'
'-x, y+1/2, -z'

loop_
_atom_site_label
_atom_site_type_symbol
_atom_site_fract_x
_atom_site_fract_y
_atom_site_fract_z
_atom_site_U_iso_or_equiv
_atom_site_adp_type
_atom_site_occupancy
_atom_site_symmetry_multiplicity
_atom_site_calc_flag
_atom_site_refinement_flags
S1A S 0.8560(2) 0.7055(2) 0.28303(8) 0.0402(5) Uani 1 1 d .
O1A O 0.4793(5) 0.5265(6) 0.1902(2) 0.0332(12) Uani 1 1 d .
N1A N 0.5013(6) 0.5263(6) 0.0805(2) 0.0271(13) Uani 1 1 d .
C1A C 0.3671(8) 0.5127(9) 0.1521(3) 0.0378(19) Uani 1 1 d .
H1AA H 0.2949 0.5578 0.1638 0.045 Uiso 1 1 calc R
H1AB H 0.3452 0.4188 0.1478 0.045 Uiso 1 1 calc R
C2A C 0.3871(6) 0.5706(8) 0.1001(3) 0.0274(15) Uani 1 1 d .
H2AA H 0.3929 0.6679 0.1040 0.033 Uiso 1 1 calc R
C3A C 0.6208(7) 0.5873(8) 0.1036(3) 0.0315(17) Uani 1 1 d .
H3AA H 0.6890 0.5582 0.0849 0.038 Uiso 1 1 calc R
H3AB H 0.6427 0.5558 0.1389 0.038 Uiso 1 1 calc R
C4A C 0.6179(6) 0.7366(7) 0.1039(2) 0.0205(14) Uani 1 1 d .
C5A C 0.6650(6) 0.8150(8) 0.1467(3) 0.0273(15) Uani 1 1 d .
C6A C 0.7111(7) 0.7538(8) 0.1981(2) 0.0272(15) Uani 1 1 d .
C7A C 0.6313(7) 0.6864(8) 0.2286(3) 0.0295(16) Uani 1 1 d .
C8A C 0.4926(8) 0.6576(9) 0.2129(3) 0.0357(18) Uani 1 1 d .
H8AA H 0.4484 0.6613 0.2427 0.043 Uiso 1 1 calc R
H8AB H 0.4539 0.7236 0.1880 0.043 Uiso 1 1 calc R
C9A C 0.5181(8) 0.3802(9) 0.0806(3) 0.0369(18) Uani 1 1 d .
H9AA H 0.4383 0.3388 0.0652 0.055 Uiso 1 1 calc R
H9AB H 0.5414 0.3493 0.1155 0.055 Uiso 1 1 calc R
H9AC H 0.5854 0.3573 0.0611 0.055 Uiso 1 1 calc R
C10A C 0.2683(8) 0.5400(9) 0.0608(3) 0.0390(19) Uani 1 1 d .
H10A H 0.2904 0.5508 0.0265 0.047 Uiso 1 1 calc R
H10B H 0.2449 0.4472 0.0645 0.047 Uiso 1 1 calc R
C11A C 0.1525(6) 0.6253(8) 0.0650(3) 0.0286(16) Uani 1 1 d .
C12A C 0.1423(7) 0.7519(9) 0.0444(3) 0.0364(19) Uani 1 1 d .
H12A H 0.2076 0.7836 0.0272 0.044 Uiso 1 1 calc R
C13A C 0.0378(9) 0.8329(10) 0.0484(3) 0.046(2) Uani 1 1 d .
H13A H 0.0298 0.9157 0.0321 0.055 Uiso 1 1 calc R
C14A C -0.0524(9) 0.7915(13) 0.0760(4) 0.056(3) Uani 1 1 d .
H14A H -0.1210 0.8471 0.0805 0.068 Uiso 1 1 calc R
C15A C -0.0423(7) 0.6667(13) 0.0974(4) 0.052(3) Uani 1 1 d .
H15A H -0.1064 0.6372 0.1156 0.063 Uiso 1 1 calc R
C16A C 0.0572(8) 0.5859(11) 0.0929(3) 0.048(2) Uani 1 1 d .
H16A H 0.0623 0.5024 0.1086 0.057 Uiso 1 1 calc R
C17A C 0.5770(7) 0.8016(9) 0.0574(3) 0.0302(17) Uani 1 1 d .
H17A H 0.5490 0.7502 0.0282 0.036 Uiso 1 1 calc R
C18A C 0.5760(7) 0.9372(9) 0.0525(3) 0.0330(18) Uani 1 1 d .
H18A H 0.5432 0.9771 0.0211 0.040 Uiso 1 1 calc R
C19A C 0.6241(7) 1.0139(8) 0.0948(3) 0.0326(17) Uani 1 1 d .
H19A H 0.6275 1.1064 0.0920 0.039 Uiso 1 1 calc R
C20A C 0.6677(7) 0.9513(8) 0.1417(3) 0.0299(16) Uani 1 1 d .
H20A H 0.6994 1.0032 0.1704 0.036 Uiso 1 1 calc R
C21A C 0.8304(7) 0.7736(9) 0.2222(3) 0.0329(17) Uani 1 1 d .
H21A H 0.8935 0.8192 0.2078 0.039 Uiso 1 1 calc R
C22A C 0.6972(8) 0.6537(9) 0.2762(3) 0.0369(19) Uani 1 1 d .
H22A H 0.6609 0.6091 0.3016 0.044 Uiso 1 1 calc R
S1B S 1.0037(2) -0.0169(3) 0.40364(9) 0.0552(7) Uani 1 1 d .
O1B O 0.8895(6) 0.0911(8) 0.5609(2) 0.0486(17) Uani 1 1 d .
N1B N 0.6970(7) -0.1014(8) 0.5826(2) 0.0428(18) Uani 1 1 d .
C1B C 0.8103(10) 0.1177(11) 0.5982(3) 0.052(2) Uani 1 1 d .
H1BA H 0.7914 0.2125 0.5980 0.062 Uiso 1 1 calc R
H1BB H 0.8575 0.0953 0.6321 0.062 Uiso 1 1 calc R
C2B C 0.6880(9) 0.0434(10) 0.5897(3) 0.044(2) Uani 1 1 d .
H2BA H 0.6379 0.0784 0.5577 0.053 Uiso 1 1 calc R
C3B C 0.7165(8) -0.1433(10) 0.5312(3) 0.0387(19) Uani 1 1 d .
H3BA H 0.7129 -0.2400 0.5295 0.046 Uiso 1 1 calc R
H3BB H 0.8026 -0.1162 0.5259 0.046 Uiso 1 1 calc R
C4B C 0.6188(8) -0.0873(8) 0.4880(3) 0.0334(17) Uani 1 1 d .
C5B C 0.6562(7) -0.0229(9) 0.4468(3) 0.0339(17) Uani 1 1 d .
C6B C 0.7955(7) -0.0039(9) 0.4409(3) 0.0321(17) Uani 1 1 d .
C7B C 0.8824(9) 0.0855(9) 0.4694(3) 0.0406(19) Uani 1 1 d .
C8B C 0.8505(9) 0.1680(10) 0.5154(3) 0.046(2) Uani 1 1 d .
H8BA H 0.8968 0.2523 0.5176 0.055 Uiso 1 1 calc R
H8BB H 0.7583 0.1865 0.5110 0.055 Uiso 1 1 calc R
C9B C 0.7907(12) -0.1672(12) 0.6211(4) 0.069(3) Uani 1 1 d .
H9BA H 0.7912 -0.2612 0.6139 0.103 Uiso 1 1 calc R
H9BB H 0.7677 -0.1533 0.6547 0.103 Uiso 1 1 calc R
H9BC H 0.8753 -0.1308 0.6202 0.103 Uiso 1 1 calc R
C10B C 0.6074(9) 0.0719(12) 0.6328(3) 0.052(3) Uani 1 1 d .
H10C H 0.6463 0.0253 0.6639 0.062 Uiso 1 1 calc R
H10D H 0.6113 0.1668 0.6403 0.062 Uiso 1 1 calc R
C11B C 0.4726(9) 0.0325(10) 0.6203(3) 0.043(2) Uani 1 1 d .
C12B C 0.3812(10) 0.1202(11) 0.5941(3) 0.050(2) Uani 1 1 d .
H12B H 0.4069 0.2054 0.5859 0.060 Uiso 1 1 calc R
C13B C 0.2543(11) 0.0832(14) 0.5802(4) 0.061(3) Uani 1 1 d .
H13B H 0.1955 0.1425 0.5619 0.073 Uiso 1 1 calc R
C14B C 0.2133(11) -0.0396(13) 0.5930(4) 0.058(3) Uani 1 1 d .
H14B H 0.1259 -0.0618 0.5848 0.069 Uiso 1 1 calc R
C15B C 0.2978(11) -0.1293(12) 0.6173(4) 0.061(3) Uani 1 1 d .
H15B H 0.2710 -0.2147 0.6247 0.073 Uiso 1 1 calc R
C16B C 0.4266(11) -0.0901(10) 0.6311(4) 0.051(2) Uani 1 1 d .
H16B H 0.4848 -0.1512 0.6486 0.062 Uiso 1 1 calc R
C17B C 0.4885(9) -0.1013(10) 0.4910(3) 0.044(2) Uani 1 1 d .
H17B H 0.4632 -0.1410 0.5199 0.052 Uiso 1 1 calc R
C18B C 0.3960(8) -0.0563(11) 0.4512(4) 0.049(2) Uani 1 1 d .
H18B H 0.3086 -0.0687 0.4530 0.059 Uiso 1 1 calc R
C19B C 0.4301(9) 0.0054(13) 0.4097(4) 0.058(3) Uani 1 1 d .
H19B H 0.3671 0.0377 0.3835 0.069 Uiso 1 1 calc R
C20B C 0.5646(8) 0.0201(10) 0.4066(3) 0.042(2) Uani 1 1 d .
H20B H 0.5902 0.0586 0.3776 0.051 Uiso 1 1 calc R
C21B C 0.8455(9) -0.0627(10) 0.4039(3) 0.045(2) Uani 1 1 d .
H21B H 0.8003 -0.1224 0.3804 0.054 Uiso 1 1 calc R
C22B C 0.9968(9) 0.0889(12) 0.4529(3) 0.051(2) Uani 1 1 d .
H22B H 1.0651 0.1439 0.4670 0.061 Uiso 1 1 calc R
S1C S 1.2797(2) 0.1010(3) 0.05254(8) 0.0425(5) Uani 1 1 d .
O1C O 0.9713(5) 0.2945(6) 0.1381(2) 0.0353(13) Uani 1 1 d .
N1C N 1.0754(6) 0.3060(7) 0.2475(2) 0.0307(14) Uani 1 1 d .
C1C C 0.8886(7) 0.3159(9) 0.1757(3) 0.0354(18) Uani 1 1 d .
H1CA H 0.8060 0.2726 0.1643 0.042 Uiso 1 1 calc R
H1CB H 0.8727 0.4108 0.1784 0.042 Uiso 1 1 calc R
C2C C 0.9457(7) 0.2629(8) 0.2280(3) 0.0298(16) Uani 1 1 d .
H2CA H 0.9483 0.1654 0.2250 0.036 Uiso 1 1 calc R
C3C C 1.1786(7) 0.2399(8) 0.2263(3) 0.0293(16) Uani 1 1 d .
H3CA H 1.2614 0.2710 0.2444 0.035 Uiso 1 1 calc R
H3CB H 1.1730 0.2650 0.1902 0.035 Uiso 1 1 calc R
C4C C 1.1741(7) 0.0903(8) 0.2299(3) 0.0295(16) Uani 1 1 d .
C5C C 1.1837(6) 0.0092(8) 0.1885(3) 0.0259(15) Uani 1 1 d .
C6C C 1.1936(7) 0.0591(8) 0.1359(3) 0.0277(15) Uani 1 1 d .
C7C C 1.0969(7) 0.1305(8) 0.1035(3) 0.0315(17) Uani 1 1 d .
C8C C 0.9668(7) 0.1650(8) 0.1170(3) 0.0321(17) Uani 1 1 d .
H8CA H 0.9014 0.1609 0.0863 0.038 Uiso 1 1 calc R
H8CB H 0.9438 0.1012 0.1419 0.038 Uiso 1 1 calc R
C9C C 1.0955(8) 0.4489(8) 0.2451(3) 0.0370(18) Uani 1 1 d .
H9CA H 1.0279 0.4946 0.2589 0.055 Uiso 1 1 calc R
H9CB H 1.0941 0.4752 0.2098 0.055 Uiso 1 1 calc R
H9CC H 1.1780 0.4715 0.2651 0.055 Uiso 1 1 calc R
C10C C 0.8553(7) 0.2953(8) 0.2668(3) 0.0336(17) Uani 1 1 d .
H10E H 0.9026 0.2840 0.3015 0.040 Uiso 1 1 calc R
H10F H 0.8295 0.3883 0.2628 0.040 Uiso 1 1 calc R
C11C C 0.7375(7) 0.2114(9) 0.2609(3) 0.0346(17) Uani 1 1 d .
C12C C 0.6210(7) 0.2549(10) 0.2350(3) 0.040(2) Uani 1 1 d .
H12C H 0.6145 0.3409 0.2214 0.048 Uiso 1 1 calc R
C13C C 0.5142(8) 0.1750(12) 0.2286(3) 0.047(2) Uani 1 1 d .
H13C H 0.4367 0.2054 0.2096 0.057 Uiso 1 1 calc R
C14C C 0.5206(8) 0.0524(11) 0.2495(3) 0.042(2) Uani 1 1 d .
H14C H 0.4476 -0.0021 0.2450 0.050 Uiso 1 1 calc R
C15C C 0.6367(8) 0.0065(10) 0.2780(3) 0.0390(19) Uani 1 1 d .
H15C H 0.6403 -0.0772 0.2936 0.047 Uiso 1 1 calc R
C16C C 0.7438(8) 0.0840(9) 0.2830(3) 0.0348(18) Uani 1 1 d .
H16C H 0.8218 0.0525 0.3011 0.042 Uiso 1 1 calc R
C17C C 1.1654(7) 0.0345(9) 0.2768(3) 0.0338(18) Uani 1 1 d .
H17C H 1.1573 0.0897 0.3047 0.041 Uiso 1 1 calc R
C18C C 1.1685(8) -0.1013(9) 0.2836(3) 0.0345(18) Uani 1 1 d .
H18C H 1.1634 -0.1377 0.3159 0.041 Uiso 1 1 calc R
C19C C 1.1792(8) -0.1841(8) 0.2422(3) 0.0376(18) Uani 1 1 d .
H19C H 1.1817 -0.2764 0.2463 0.045 Uiso 1 1 calc R
C20C C 1.1861(7) -0.1281(8) 0.1952(3) 0.0309(16) Uani 1 1 d .
H20C H 1.1924 -0.1832 0.1671 0.037 Uiso 1 1 calc R
C21C C 1.2998(8) 0.0375(9) 0.1132(3) 0.0351(18) Uani 1 1 d .
H21C H 1.3742 -0.0066 0.1290 0.042 Uiso 1 1 calc R
C22C C 1.1302(9) 0.1586(9) 0.0575(3) 0.040(2) Uani 1 1 d .
H22C H 1.0773 0.2045 0.0313 0.048 Uiso 1 1 calc R

loop_
_atom_site_aniso_label
_atom_site_aniso_U_11
_atom_site_aniso_U_22
_atom_site_aniso_U_33
_atom_site_aniso_U_23
_atom_site_aniso_U_13
_atom_site_aniso_U_12
S1A 0.0406(11) 0.0468(13) 0.0288(9) -0.0058(9) -0.0079(8) 0.0095(10)
O1A 0.032(3) 0.029(3) 0.034(3) 0.002(2) -0.006(2) 0.000(2)
N1A 0.028(3) 0.023(3) 0.030(3) -0.003(3) 0.005(2) -0.002(3)
C1A 0.041(4) 0.038(5) 0.034(4) -0.001(4) 0.004(3) -0.012(4)
C2A 0.020(3) 0.030(4) 0.031(3) -0.007(3) 0.000(3) -0.002(3)
C3A 0.033(4) 0.029(4) 0.032(4) 0.005(3) 0.005(3) 0.009(3)
C4A 0.015(3) 0.030(4) 0.016(3) -0.002(3) 0.003(2) 0.000(3)
C5A 0.023(3) 0.031(4) 0.027(3) 0.001(3) 0.001(3) 0.000(3)
C6A 0.033(4) 0.030(4) 0.018(3) -0.003(3) 0.002(3) 0.006(3)
C7A 0.030(3) 0.030(4) 0.029(3) -0.002(3) 0.006(3) 0.009(3)
C8A 0.040(4) 0.039(5) 0.029(4) -0.003(4) 0.008(3) -0.005(4)
C9A 0.036(4) 0.030(4) 0.043(4) -0.011(4) 0.002(3) 0.002(4)
C10A 0.038(4) 0.031(4) 0.048(5) -0.012(4) 0.006(4) -0.006(4)
C11A 0.018(3) 0.033(4) 0.031(4) -0.003(3) -0.007(3) -0.007(3)
C12A 0.024(4) 0.042(5) 0.042(4) -0.008(4) -0.001(3) -0.007(3)
C13A 0.048(5) 0.037(5) 0.044(5) -0.007(4) -0.013(4) 0.008(4)
C14A 0.030(4) 0.074(8) 0.059(6) -0.030(6) -0.009(4) 0.001(5)
C15A 0.019(4) 0.090(9) 0.048(5) -0.016(6) 0.006(3) -0.011(5)
C16A 0.036(4) 0.054(6) 0.051(5) 0.006(5) 0.002(4) -0.012(5)
C17A 0.030(4) 0.036(4) 0.024(3) 0.006(3) 0.003(3) 0.000(3)
C18A 0.029(4) 0.039(5) 0.031(4) 0.005(4) 0.005(3) 0.000(3)
C19A 0.036(4) 0.026(4) 0.035(4) 0.004(3) 0.006(3) 0.006(3)
C20A 0.029(4) 0.032(4) 0.029(3) -0.009(3) 0.006(3) -0.003(3)
C21A 0.031(4) 0.035(4) 0.032(4) -0.007(4) 0.003(3) 0.004(3)
C22A 0.045(4) 0.042(5) 0.022(3) 0.006(3) -0.001(3) -0.006(4)
S1B 0.0477(13) 0.078(2) 0.0425(12) 0.0069(13) 0.0170(10) 0.0084(14)
O1B 0.046(3) 0.067(5) 0.032(3) -0.011(3) 0.003(2) 0.009(4)
N1B 0.057(5) 0.046(5) 0.024(3) 0.005(3) 0.005(3) 0.009(4)
C1B 0.063(6) 0.048(6) 0.043(5) -0.014(5) 0.005(4) 0.002(5)
C2B 0.050(5) 0.040(5) 0.041(4) -0.005(4) 0.005(4) 0.012(4)
C3B 0.041(4) 0.039(5) 0.038(4) -0.003(4) 0.009(3) 0.002(4)
C4B 0.037(4) 0.029(4) 0.035(4) -0.004(3) 0.007(3) 0.004(3)
C5B 0.039(4) 0.035(4) 0.027(4) -0.011(3) 0.004(3) -0.004(4)
C6B 0.036(4) 0.034(4) 0.025(3) 0.008(3) -0.002(3) 0.003(4)
C7B 0.057(5) 0.035(5) 0.030(4) -0.009(4) 0.008(3) -0.014(4)
C8B 0.057(5) 0.038(5) 0.043(5) -0.015(4) 0.009(4) -0.007(4)
C9B 0.107(9) 0.057(7) 0.036(5) 0.013(5) -0.007(5) 0.020(7)
C10B 0.055(5) 0.070(7) 0.030(4) -0.001(5) 0.006(4) 0.012(5)
C11B 0.061(6) 0.040(5) 0.031(4) 0.004(4) 0.013(4) 0.009(4)
C12B 0.069(6) 0.045(6) 0.037(4) 0.011(4) 0.013(4) 0.017(5)
C13B 0.061(6) 0.069(8) 0.054(6) -0.007(6) 0.014(5) 0.016(6)
C14B 0.058(6) 0.067(8) 0.050(6) -0.018(6) 0.013(5) -0.001(6)
C15B 0.068(7) 0.047(6) 0.072(7) 0.012(6) 0.027(6) 0.006(6)
C16B 0.069(7) 0.040(5) 0.046(5) 0.009(4) 0.015(5) 0.013(5)
C17B 0.053(5) 0.047(6) 0.031(4) -0.011(4) 0.009(4) -0.013(5)
C18B 0.027(4) 0.061(7) 0.057(6) -0.013(5) -0.001(4) -0.001(4)
C19B 0.051(5) 0.079(8) 0.040(5) -0.007(5) -0.003(4) 0.003(6)
C20B 0.052(5) 0.047(6) 0.026(4) -0.006(4) -0.001(3) -0.001(4)
C21B 0.055(5) 0.055(6) 0.026(4) -0.003(4) 0.011(4) -0.021(5)
C22B 0.048(5) 0.062(7) 0.041(5) -0.004(5) 0.003(4) -0.013(5)
S1C 0.0470(12) 0.0497(14) 0.0336(10) -0.0019(10) 0.0145(9) -0.0110(11)
O1C 0.038(3) 0.031(3) 0.037(3) 0.004(3) 0.008(2) 0.003(3)
N1C 0.028(3) 0.024(3) 0.037(3) -0.005(3) -0.005(3) 0.002(3)
C1C 0.030(4) 0.036(5) 0.039(4) 0.002(4) 0.004(3) 0.005(4)
C2C 0.028(4) 0.027(4) 0.034(4) -0.004(3) 0.003(3) 0.000(3)
C3C 0.033(4) 0.026(4) 0.029(4) 0.001(3) 0.004(3) -0.003(3)
C4C 0.024(3) 0.028(4) 0.036(4) -0.004(3) 0.003(3) -0.002(3)
C5C 0.023(3) 0.027(4) 0.025(3) 0.000(3) -0.002(3) 0.000(3)
C6C 0.028(3) 0.026(4) 0.028(3) -0.008(3) 0.001(3) -0.007(3)
C7C 0.038(4) 0.030(4) 0.024(3) -0.002(3) 0.001(3) -0.004(3)
C8C 0.027(3) 0.035(4) 0.032(4) 0.000(3) -0.001(3) -0.006(3)
C9C 0.046(5) 0.020(4) 0.043(4) 0.000(4) 0.003(4) -0.003(4)
C10C 0.033(4) 0.027(4) 0.043(4) -0.011(4) 0.012(3) -0.004(3)
C11C 0.034(4) 0.027(4) 0.044(4) 0.001(4) 0.012(3) 0.003(4)
C12C 0.033(4) 0.047(5) 0.039(4) 0.010(4) 0.003(3) 0.009(4)
C13C 0.023(4) 0.075(8) 0.043(5) 0.005(5) 0.002(3) 0.010(5)
C14C 0.026(4) 0.061(6) 0.038(4) -0.008(4) 0.000(3) -0.012(4)
C15C 0.047(5) 0.039(5) 0.028(4) -0.007(4) -0.002(3) -0.007(4)
C16C 0.039(4) 0.034(5) 0.031(4) 0.002(4) 0.004(3) 0.008(4)
C17C 0.038(4) 0.037(5) 0.024(3) 0.002(3) -0.004(3) 0.006(4)
C18C 0.039(4) 0.033(5) 0.029(4) 0.002(3) -0.001(3) -0.003(4)
C19C 0.044(5) 0.023(4) 0.045(5) 0.008(4) 0.005(4) -0.001(4)
C20C 0.030(4) 0.027(4) 0.035(4) -0.002(3) 0.001(3) 0.000(3)
C21C 0.041(4) 0.042(5) 0.023(3) -0.004(4) 0.005(3) 0.005(4)
C22C 0.054(5) 0.039(5) 0.028(4) 0.004(4) 0.012(3) 0.006(4)

loop_
_atom_type_symbol
_atom_type_description
_atom_type_scat_dispersion_real
_atom_type_scat_dispersion_imag
_atom_type_scat_source
C C 0.0033 0.0016 'International Tables Vol C Tables 4.2.6.8 and 6.1.1.4'
H H 0.0000 0.0000 'International Tables Vol C Tables 4.2.6.8 and 6.1.1.4'
N N 0.0061 0.0033 'International Tables Vol C Tables 4.2.6.8 and 6.1.1.4'
O O 0.0106 0.0060 'International Tables Vol C Tables 4.2.6.8 and 6.1.1.4'
S S 0.1246 0.1234 'International Tables Vol C Tables 4.2.6.8 and 6.1.1.4'

loop_
_geom_angle_atom_site_label_1
_geom_angle_atom_site_label_2
_geom_angle_atom_site_label_3
_geom_angle
C21A S1A C22A 91.0(4)
C1A O1A C8A 113.2(6)
C3A N1A C2A 115.7(6)
C3A N1A C9A 109.1(6)
C2A N1A C9A 114.2(6)
O1A C1A C2A 112.0(6)
N1A C2A C10A 109.3(6)
N1A C2A C1A 116.1(6)
C10A C2A C1A 108.5(6)
N1A C3A C4A 114.3(6)
C17A C4A C5A 117.6(7)
C17A C4A C3A 117.8(7)
C5A C4A C3A 124.3(7)
C20A C5A C4A 119.6(7)
C20A C5A C6A 119.2(7)
C4A C5A C6A 121.2(7)
C21A C6A C7A 113.5(7)
C21A C6A C5A 121.0(7)
C7A C6A C5A 125.0(6)
C22A C7A C6A 112.0(7)
C22A C7A C8A 122.6(7)
C6A C7A C8A 125.4(7)
O1A C8A C7A 108.7(7)
C11A C10A C2A 114.7(6)
C12A C11A C16A 117.0(8)
C12A C11A C10A 120.6(7)
C16A C11A C10A 122.3(8)
C11A C12A C13A 121.7(8)
C14A C13A C12A 119.5(10)
C13A C14A C15A 119.3(10)
C16A C15A C14A 121.8(9)
C15A C16A C11A 120.6(10)
C18A C17A C4A 123.1(8)
C17A C18A C19A 119.0(8)
C18A C19A C20A 119.1(8)
C5A C20A C19A 121.6(7)
C6A C21A S1A 112.3(6)
C7A C22A S1A 111.1(6)
C22B S1B C21B 90.3(4)
C1B O1B C8B 111.1(7)
C9B N1B C3B 109.5(7)
C9B N1B C2B 114.3(8)
C3B N1B C2B 115.1(7)
O1B C1B C2B 113.2(8)
C1B C2B N1B 116.7(8)
C1B C2B C10B 111.1(8)
N1B C2B C10B 109.3(8)
N1B C3B C4B 114.2(7)
C5B C4B C17B 120.1(8)
C5B C4B C3B 121.7(7)
C17B C4B C3B 118.2(7)
C4B C5B C20B 120.1(8)
C4B C5B C6B 123.1(7)
C20B C5B C6B 116.6(7)
C21B C6B C7B 112.4(7)
C21B C6B C5B 121.8(8)
C7B C6B C5B 125.6(7)
C22B C7B C6B 112.3(8)
C22B C7B C8B 123.9(8)
C6B C7B C8B 123.8(8)
O1B C8B C7B 107.2(8)
C11B C10B C2B 114.2(8)
C16B C11B C12B 115.7(10)
C16B C11B C10B 124.1(9)
C12B C11B C10B 120.2(10)
C13B C12B C11B 121.1(11)
C14B C13B C12B 120.6(11)
C15B C14B C13B 120.7(11)
C14B C15B C16B 117.9(11)
C11B C16B C15B 123.8(10)
C18B C17B C4B 119.9(8)
C19B C18B C17B 121.1(8)
C18B C19B C20B 118.8(9)
C5B C20B C19B 119.7(8)
C6B C21B S1B 112.3(7)
C7B C22B S1B 112.6(7)
C22C S1C C21C 92.0(4)
C8C O1C C1C 115.1(6)
C2C N1C C9C 114.6(6)
C2C N1C C3C 116.2(6)
C9C N1C C3C 108.2(6)
O1C C1C C2C 112.4(6)
N1C C2C C1C 115.7(6)
N1C C2C C10C 110.3(6)
C1C C2C C10C 109.5(6)
N1C C3C C4C 113.5(6)
C17C C4C C5C 119.6(8)
C17C C4C C3C 118.2(7)
C5C C4C C3C 122.2(7)
C4C C5C C20C 119.3(7)
C4C C5C C6C 124.0(7)
C20C C5C C6C 116.7(7)
C21C C6C C7C 112.0(7)
C21C C6C C5C 122.4(7)
C7C C6C C5C 125.6(6)
C22C C7C C6C 112.7(7)
C22C C7C C8C 122.8(7)
C6C C7C C8C 124.4(6)
O1C C8C C7C 109.3(6)
C11C C10C C2C 113.7(6)
C12C C11C C16C 118.4(8)
C12C C11C C10C 122.1(8)
C16C C11C C10C 119.5(7)
C13C C12C C11C 121.4(9)
C14C C13C C12C 120.1(8)
C13C C14C C15C 120.1(8)
C16C C15C C14C 119.8(9)
C15C C16C C11C 120.1(8)
C4C C17C C18C 121.2(8)
C17C C18C C19C 119.7(8)
C20C C19C C18C 118.9(8)
C19C C20C C5C 121.3(8)
C6C C21C S1C 111.3(6)
C7C C22C S1C 111.9(7)

loop_
_geom_bond_atom_site_label_1
_geom_bond_atom_site_label_2
_geom_bond_distance
S1A C21A 1.733(8)
S1A C22A 1.739(9)
O1A C1A 1.434(9)
O1A C8A 1.454(10)
N1A C3A 1.449(10)
N1A C2A 1.458(9)
N1A C9A 1.489(10)
C1A C2A 1.541(10)
C2A C10A 1.528(10)
C3A C4A 1.512(11)
C4A C17A 1.402(10)
C4A C5A 1.407(10)
C5A C20A 1.386(11)
C5A C6A 1.504(10)
C6A C21A 1.333(10)
C6A C7A 1.429(10)
C7A C22A 1.378(10)
C7A C8A 1.485(11)
C10A C11A 1.515(11)
C11A C12A 1.390(12)
C11A C16A 1.398(11)
C12A C13A 1.391(12)
C13A C14A 1.356(14)
C14A C15A 1.381(17)
C15A C16A 1.351(14)
C17A C18A 1.378(11)
C18A C19A 1.389(11)
C19A C20A 1.405(11)
S1B C22B 1.697(10)
S1B C21B 1.734(9)
O1B C1B 1.418(10)
O1B C8B 1.438(11)
N1B C9B 1.462(12)
N1B C3B 1.471(10)
N1B C2B 1.482(12)
C1B C2B 1.480(14)
C2B C10B 1.555(11)
C3B C4B 1.522(11)
C4B C5B 1.379(11)
C4B C17B 1.399(12)
C5B C20B 1.388(11)
C5B C6B 1.516(11)
C6B C21B 1.326(11)
C6B C7B 1.417(11)
C7B C22B 1.350(12)
C7B C8B 1.555(11)
C10B C11B 1.464(14)
C11B C16B 1.378(14)
C11B C12B 1.410(13)
C12B C13B 1.382(15)
C13B C14B 1.376(17)
C14B C15B 1.360(16)
C15B C16B 1.408(15)
C17B C18B 1.395(13)
C18B C19B 1.361(14)
C19B C20B 1.443(13)
S1C C22C 1.707(9)
S1C C21C 1.712(8)
O1C C8C 1.422(10)
O1C C1C 1.441(9)
N1C C2C 1.451(9)
N1C C9C 1.464(10)
N1C C3C 1.466(9)
C1C C2C 1.516(11)
C2C C10C 1.546(10)
C3C C4C 1.518(11)
C4C C17C 1.381(11)
C4C C5C 1.386(10)
C5C C20C 1.400(11)
C5C C6C 1.500(10)
C6C C21C 1.372(10)
C6C C7C 1.422(11)
C7C C22C 1.352(10)
C7C C8C 1.514(11)
C10C C11C 1.493(11)
C11C C12C 1.381(11)
C11C C16C 1.413(12)
C12C C13C 1.376(13)
C13C C14C 1.355(14)
C14C C15C 1.412(12)
C15C C16C 1.364(12)
C17C C18C 1.386(12)
C18C C19C 1.399(12)
C19C C20C 1.380(11)

loop_
_geom_torsion_atom_site_label_1
_geom_torsion_atom_site_label_2
_geom_torsion_atom_site_label_3
_geom_torsion_atom_site_label_4
_geom_torsion
C8A O1A C1A C2A 80.3(8)
C3A N1A C2A C10A 159.1(7)
C9A N1A C2A C10A -73.0(8)
C3A N1A C2A C1A -77.9(8)
C9A N1A C2A C1A 50.0(9)
O1A C1A C2A N1A 51.2(9)
O1A C1A C2A C10A 174.6(7)
C2A N1A C3A C4A -51.9(8)
C9A N1A C3A C4A 177.7(6)
N1A C3A C4A C17A -52.8(8)
N1A C3A C4A C5A 133.6(7)
C17A C4A C5A C20A 0.9(10)
C3A C4A C5A C20A 174.5(7)
C17A C4A C5A C6A -179.9(6)
C3A C4A C5A C6A -6.3(10)
C20A C5A C6A C21A -58.9(10)
C4A C5A C6A C21A 121.9(8)
C20A C5A C6A C7A 112.3(9)
C4A C5A C6A C7A -66.9(10)
C21A C6A C7A C22A -1.5(10)
C5A C6A C7A C22A -173.3(7)
C21A C6A C7A C8A 176.5(8)
C5A C6A C7A C8A 4.7(12)
C1A O1A C8A C7A -150.2(6)
C22A C7A C8A O1A -89.0(9)
C6A C7A C8A O1A 93.2(9)
N1A C2A C10A C11A -156.5(7)
C1A C2A C10A C11A 76.0(9)
C2A C10A C11A C12A 80.6(9)
C2A C10A C11A C16A -94.3(9)
C16A C11A C12A C13A -3.9(11)
C10A C11A C12A C13A -179.1(7)
C11A C12A C13A C14A 4.5(13)
C12A C13A C14A C15A -3.4(13)
C13A C14A C15A C16A 2.0(14)
C14A C15A C16A C11A -1.6(14)
C12A C11A C16A C15A 2.5(12)
C10A C11A C16A C15A 177.5(8)
C5A C4A C17A C18A -2.8(10)
C3A C4A C17A C18A -176.9(7)
C4A C17A C18A C19A 3.7(12)
C17A C18A C19A C20A -2.5(11)
C4A C5A C20A C19A 0.1(11)
C6A C5A C20A C19A -179.1(6)
C18A C19A C20A C5A 0.7(11)
C7A C6A C21A S1A 2.4(9)
C5A C6A C21A S1A 174.5(6)
C22A S1A C21A C6A -2.0(7)
C6A C7A C22A S1A -0.1(9)
C8A C7A C22A S1A -178.1(6)
C21A S1A C22A C7A 1.1(7)
C8B O1B C1B C2B 82.0(10)
O1B C1B C2B N1B 51.6(11)
O1B C1B C2B C10B 177.8(8)
C9B N1B C2B C1B 48.8(11)
C3B N1B C2B C1B -79.2(10)
C9B N1B C2B C10B -78.3(10)
C3B N1B C2B C10B 153.6(7)
C9B N1B C3B C4B 176.5(8)
C2B N1B C3B C4B -53.1(10)
N1B C3B C4B C5B 128.1(9)
N1B C3B C4B C17B -51.2(11)
C17B C4B C5B C20B -4.5(13)
C3B C4B C5B C20B 176.2(8)
C17B C4B C5B C6B 180.0(8)
C3B C4B C5B C6B 0.6(13)
C4B C5B C6B C21B 113.3(10)
C20B C5B C6B C21B -62.4(12)
C4B C5B C6B C7B -73.3(12)
C20B C5B C6B C7B 111.0(10)
C21B C6B C7B C22B -0.8(12)
C5B C6B C7B C22B -174.7(8)
C21B C6B C7B C8B -179.7(9)
C5B C6B C7B C8B 6.4(14)
C1B O1B C8B C7B -149.2(8)
C22B C7B C8B O1B -87.9(11)
C6B C7B C8B O1B 90.8(10)
C1B C2B C10B C11B 164.0(9)
N1B C2B C10B C11B -65.7(11)
C2B C10B C11B C16B 90.5(11)
C2B C10B C11B C12B -87.2(11)
C16B C11B C12B C13B -0.3(13)
C10B C11B C12B C13B 177.6(8)
C11B C12B C13B C14B 1.7(14)
C12B C13B C14B C15B -3.2(15)
C13B C14B C15B C16B 3.0(15)
C12B C11B C16B C15B 0.2(14)
C10B C11B C16B C15B -177.5(9)
C14B C15B C16B C11B -1.6(15)
C5B C4B C17B C18B 3.4(13)
C3B C4B C17B C18B -177.3(9)
C4B C17B C18B C19B -2.1(15)
C17B C18B C19B C20B 1.9(17)
C4B C5B C20B C19B 4.3(14)
C6B C5B C20B C19B -179.9(9)
C18B C19B C20B C5B -3.0(16)
C7B C6B C21B S1B 2.4(10)
C5B C6B C21B S1B 176.6(6)
C22B S1B C21B C6B -2.7(8)
C6B C7B C22B S1B -1.2(11)
C8B C7B C22B S1B 177.6(8)
C21B S1B C22B C7B 2.2(9)
C8C O1C C1C C2C 80.0(8)
C9C N1C C2C C1C 49.7(9)
C3C N1C C2C C1C -77.8(9)
C9C N1C C2C C10C -75.3(8)
C3C N1C C2C C10C 157.2(7)
O1C C1C C2C N1C 51.9(9)
O1C C1C C2C C10C 177.2(6)
C2C N1C C3C C4C -53.5(9)
C9C N1C C3C C4C 175.9(7)
N1C C3C C4C C17C -51.1(9)
N1C C3C C4C C5C 131.6(7)
C17C C4C C5C C20C -0.8(11)
C3C C4C C5C C20C 176.5(7)
C17C C4C C5C C6C 180.0(7)
C3C C4C C5C C6C -2.7(11)
C4C C5C C6C C21C 116.2(9)
C20C C5C C6C C21C -63.0(10)
C4C C5C C6C C7C -65.0(11)
C20C C5C C6C C7C 115.8(8)
C21C C6C C7C C22C 1.3(10)
C5C C6C C7C C22C -177.7(7)
C21C C6C C7C C8C 177.6(7)
C5C C6C C7C C8C -1.3(12)
C1C O1C C8C C7C -148.6(6)
C22C C7C C8C O1C -88.9(9)
C6C C7C C8C O1C 95.1(9)
N1C C2C C10C C11C -157.1(7)
C1C C2C C10C C11C 74.4(9)
C2C C10C C11C C12C -98.8(9)
C2C C10C C11C C16C 82.0(9)
C16C C11C C12C C13C -2.8(13)
C10C C11C C12C C13C 178.0(8)
C11C C12C C13C C14C 2.5(14)
C12C C13C C14C C15C 0.1(13)
C13C C14C C15C C16C -2.3(13)
C14C C15C C16C C11C 1.9(12)
C12C C11C C16C C15C 0.6(12)
C10C C11C C16C C15C 179.8(7)
C5C C4C C17C C18C 1.2(12)
C3C C4C C17C C18C -176.2(7)
C4C C17C C18C C19C -0.7(13)
C17C C18C C19C C20C -0.2(12)
C18C C19C C20C C5C 0.6(12)
C4C C5C C20C C19C -0.1(11)
C6C C5C C20C C19C 179.2(7)
C7C C6C C21C S1C -1.3(9)
C5C C6C C21C S1C 177.7(6)
C22C S1C C21C C6C 0.8(7)
C6C C7C C22C S1C -0.7(10)
C8C C7C C22C S1C -177.1(6)
C21C S1C C22C C7C 0.0(7)
